data_8100704
loop_
_publ_author_name
'Czado, Wolfgand'
'M\"uller, Ulrich '

_publ_section_title
;
Crystal structure of tetraphenylphosphonium diaquaoxonium dichloride 
dichloromethane solvate, [P(C~6~H~5~)~4~H~7~O~3~]Cl~2~ &#x00B7; CH~2~Cl~2~
;
_journal_issue 3
_journal_name_full 'Zeitschrift f\"ur Kristallographie - New Crystal Structures'
_journal_page_first 339
_journal_page_last 340
_journal_volume 217
_journal_year 2002
_chemical_formula_moiety
;
P(C6 H5+ )4 H7O3+ 2Cl- . CH2 Cl2
;
_chemical_formula_structural '[P(C6 H5)4 H7O3] Cl2 . CH2 Cl2 '
_chemical_formula_sum 'C25 H29 Cl4 O3 P'
_chemical_formula_weight 550.29
_space_group_IT_number 14
_symmetry_cell_setting monoclinic
_symmetry_space_group_name_Hall '-P 2ybc'
_symmetry_space_group_name_H-M 'P 1 21/c 1'
_cell_angle_alpha 90.00
_cell_angle_beta 90.97(5)
_cell_angle_gamma 90.00
_cell_formula_units_Z 4
_cell_length_a 7.737(2)
_cell_length_b 22.899(5)
_cell_length_c 15.348(4)
_cell_measurement_temperature 193(2)
_cell_volume 2719(1)
_diffrn_ambient_temperature 193(2)
_exptl_crystal_density_diffrn 1.344
_cod_original_sg_symbol_H-M 'P 21/c'
_cod_original_formula_sum 'C25 H29 Cl4 O3 P1'
_cod_database_code 8100704

loop_
_symmetry_equiv_pos_as_xyz
'x, y, z'
'-x, y+1/2, -z+1/2'
'-x, -y, -z'
'x, -y+1/2, z+1/2'

loop_
_atom_site_label
_atom_site_type_symbol
_atom_site_fract_x
_atom_site_fract_y
_atom_site_fract_z
_atom_site_U_iso_or_equiv
_atom_site_adp_type
_atom_site_occupancy
_atom_site_symmetry_multiplicity
_atom_site_Wyckoff_symbol
_atom_site_calc_flag
_atom_site_refinement_flags
_atom_site_disorder_assembly
_atom_site_disorder_group
Cl1 Cl 0.79201(13) -0.00069(5) 0.79169(8) 0.0416(3) Uani 1 4 e d . . .
Cl2 Cl 0.21900(15) 0.09901(6) 0.48645(9) 0.0526(4) Uani 1 4 e d . . .
O1 O 0.5368(5) -0.0531(2) 0.6555(4) 0.0448(10) Uani 1 4 e d . . .
O2 O 0.0256(5) -0.0522(2) 0.6583(3) 0.0500(10) Uani 1 4 e d . . .
O3 O 0.2746(5) 0.0077(2) 0.6234(3) 0.0502(10) Uani 1 4 e d . . .
P P 0.03235(12) 0.33011(4) 0.50856(7) 0.0227(3) Uani 1 4 e d . . .
C11 C -0.0901(5) 0.2736(2) 0.4549(3) 0.0260(10) Uani 1 4 e d . . .
C12 C -0.2599(5) 0.2610(2) 0.4792(3) 0.0345(11) Uani 1 4 e d . . .
H12 H -0.3132 0.2834 0.5216 0.041 Uiso 1 4 e calc R . .
C13 C -0.3476(5) 0.2154(2) 0.4401(3) 0.0392(12) Uani 1 4 e d . . .
H13 H -0.4604 0.2070 0.4560 0.047 Uiso 1 4 e calc R . .
C14 C -0.2698(6) 0.1826(2) 0.3783(3) 0.0412(13) Uani 1 4 e d . . .
H14 H -0.3298 0.1517 0.3527 0.049 Uiso 1 4 e calc R . .
C15 C -0.1048(6) 0.1942(2) 0.3530(3) 0.0379(12) Uani 1 4 e d . . .
H15 H -0.0530 0.1715 0.3106 0.045 Uiso 1 4 e calc R . .
C16 C -0.0155(5) 0.2402(2) 0.3913(3) 0.0319(11) Uani 1 4 e d . . .
H16 H 0.0962 0.2486 0.3737 0.038 Uiso 1 4 e calc R . .
C21 C -0.1117(4) 0.3837(2) 0.5502(3) 0.0227(10) Uani 1 4 e d . . .
C22 C -0.2064(5) 0.3702(2) 0.6233(3) 0.0338(11) Uani 1 4 e d . . .
H22 H -0.1854 0.3354 0.6530 0.041 Uiso 1 4 e calc R . .
C23 C -0.3322(5) 0.4081(2) 0.6523(3) 0.0381(12) Uani 1 4 e d . . .
H23 H -0.3952 0.3990 0.7016 0.046 Uiso 1 4 e calc R . .
C24 C -0.3640(5) 0.4595(2) 0.6081(3) 0.0377(12) Uani 1 4 e d . . .
H24 H -0.4502 0.4847 0.6267 0.045 Uiso 1 4 e calc R . .
C25 C -0.2686(5) 0.4736(2) 0.5365(3) 0.0363(12) Uani 1 4 e d . . .
H25 H -0.2894 0.5088 0.5078 0.044 Uiso 1 4 e calc R . .
C26 C -0.1414(5) 0.4363(2) 0.5063(3) 0.0282(10) Uani 1 4 e d . . .
H26 H -0.0774 0.4461 0.4577 0.034 Uiso 1 4 e calc R . .
C31 C 0.1586(5) 0.2997(2) 0.5967(3) 0.0234(10) Uani 1 4 e d . . .
C32 C 0.2149(5) 0.2423(2) 0.5916(3) 0.0293(10) Uani 1 4 e d . . .
H32 H 0.1792 0.2188 0.5453 0.035 Uiso 1 4 e calc R . .
C33 C 0.3244(5) 0.2204(2) 0.6556(3) 0.0374(12) Uani 1 4 e d . . .
H33 H 0.3654 0.1824 0.6518 0.045 Uiso 1 4 e calc R . .
C34 C 0.3727(5) 0.2554(2) 0.7255(3) 0.0401(12) Uani 1 4 e d . . .
H34 H 0.4450 0.2403 0.7690 0.048 Uiso 1 4 e calc R . .
C35 C 0.3153(5) 0.3120(2) 0.7312(3) 0.0348(11) Uani 1 4 e d . . .
H35 H 0.3479 0.3350 0.7787 0.042 Uiso 1 4 e calc R . .
C36 C 0.2084(5) 0.3348(2) 0.6661(3) 0.0306(11) Uani 1 4 e d . . .
H36 H 0.1707 0.3733 0.6691 0.037 Uiso 1 4 e calc R . .
C41 C 0.1768(5) 0.3599(2) 0.4299(3) 0.0252(10) Uani 1 4 e d . . .
C42 C 0.1120(5) 0.3795(2) 0.3506(3) 0.0314(11) Uani 1 4 e d . . .
H42 H -0.0064 0.3784 0.3391 0.038 Uiso 1 4 e calc R . .
C43 C 0.2217(5) 0.4005(2) 0.2888(3) 0.0360(11) Uani 1 4 e d . . .
H43 H 0.1775 0.4136 0.2356 0.043 Uiso 1 4 e calc R . .
C44 C 0.3982(5) 0.4021(2) 0.3053(3) 0.0349(12) Uani 1 4 e d . . .
H44 H 0.4725 0.4161 0.2632 0.042 Uiso 1 4 e calc R . .
C45 C 0.4627(5) 0.3831(2) 0.3835(4) 0.0363(12) Uani 1 4 e d . . .
H45 H 0.5813 0.3843 0.3943 0.044 Uiso 1 4 e calc R . .
C46 C 0.3546(5) 0.3620(2) 0.4472(3) 0.0332(12) Uani 1 4 e d . . .
H46 H 0.3996 0.3494 0.5006 0.040 Uiso 1 4 e calc R . .
Cl3 Cl 0.8013(2) 0.31936(6) 0.1898(1) 0.0633(4) Uani 1 4 e d . . .
Cl4 Cl 0.6451(2) 0.40638(7) 0.0755(1) 0.0714(5) Uani 1 4 e d . . .
C1 C 0.8359(7) 0.3854(2) 0.1300(4) 0.0645(17) Uani 1 4 e d . . .
H8 H 0.8727 0.4161 0.1696 0.077 Uiso 1 4 e calc R . .
H9 H 0.9266 0.3793 0.0881 0.077 Uiso 1 4 e calc R . .
H1 H 0.587(8) -0.043(3) 0.688(5) 0.06(3) Uiso 1 4 e d . . .
H2 H 0.584(8) -0.058(3) 0.616(5) 0.06(3) Uiso 1 4 e d . . .
H3 H -0.051(6) -0.038(2) 0.707(4) 0.066(17) Uiso 1 4 e d . . .
H4 H -0.034(6) -0.056(2) 0.617(4) 0.047(19) Uiso 1 4 e d . . .
H5 H 0.265(7) 0.036(3) 0.571(5) 0.09(2) Uiso 1 4 e d . . .
H6 H 0.365(11) -0.021(4) 0.632(6) 0.12(3) Uiso 1 4 e d . . .
H7 H 0.182(11) -0.017(3) 0.624(6) 0.11(3) Uiso 1 4 e d . . .

loop_
_atom_site_aniso_label
_atom_site_aniso_U_11
_atom_site_aniso_U_22
_atom_site_aniso_U_33
_atom_site_aniso_U_23
_atom_site_aniso_U_13
_atom_site_aniso_U_12
Cl1 0.0386(7) 0.0470(7) 0.0393(8) -0.0053(6) 0.0041(5) -0.0032(5)
Cl2 0.0531(7) 0.0489(8) 0.0558(10) -0.0148(7) -0.0038(6) 0.0102(6)
O1 0.037(2) 0.057(3) 0.040(3) -0.001(2) 0.002(2) -0.0083(19)
O2 0.038(2) 0.058(3) 0.053(3) -0.021(2) 0.003(2) 0.0047(17)
O3 0.039(2) 0.056(3) 0.056(3) -0.004(2) 0.0091(18) 0.003(2)
P 0.0245(6) 0.0216(6) 0.0219(7) -0.0003(5) 0.0014(4) 0.0023(4)
C11 0.024(2) 0.025(2) 0.030(3) -0.002(2) 0.0009(18) 0.0028(18)
C12 0.030(3) 0.036(3) 0.037(3) -0.003(2) 0.002(2) 0.005(2)
C13 0.029(2) 0.043(3) 0.045(3) 0.002(3) -0.005(2) -0.009(2)
C14 0.055(3) 0.027(3) 0.040(4) -0.003(2) -0.012(2) -0.009(2)
C15 0.044(3) 0.032(3) 0.038(3) -0.007(2) 0.002(2) 0.001(2)
C16 0.029(2) 0.031(3) 0.037(3) 0.000(2) 0.006(2) -0.0040(19)
C21 0.022(2) 0.025(3) 0.022(3) -0.004(2) 0.0017(17) 0.0002(17)
C22 0.037(3) 0.033(3) 0.031(3) -0.001(2) 0.004(2) 0.005(2)
C23 0.036(3) 0.041(3) 0.037(3) -0.010(3) 0.010(2) 0.000(2)
C24 0.030(3) 0.029(3) 0.054(4) -0.012(2) 0.006(2) 0.010(2)
C25 0.032(3) 0.025(3) 0.052(4) -0.004(2) 0.001(2) 0.007(2)
C26 0.024(2) 0.025(3) 0.036(3) 0.002(2) 0.0008(18) -0.0041(18)
C31 0.026(2) 0.022(2) 0.022(3) 0.003(2) 0.0026(18) -0.0004(17)
C32 0.031(2) 0.031(3) 0.026(3) -0.004(2) 0.0001(19) 0.0038(19)
C33 0.040(3) 0.029(3) 0.043(3) 0.002(2) -0.002(2) 0.007(2)
C34 0.032(3) 0.047(3) 0.041(3) 0.013(3) -0.004(2) 0.004(2)
C35 0.034(3) 0.044(3) 0.027(3) -0.007(2) -0.001(2) 0.000(2)
C36 0.031(2) 0.028(3) 0.033(3) -0.002(2) 0.005(2) -0.0002(19)
C41 0.028(2) 0.021(2) 0.027(3) 0.000(2) 0.0053(18) 0.0011(17)
C42 0.027(2) 0.034(3) 0.033(3) 0.003(2) 0.001(2) -0.0009(19)
C43 0.045(3) 0.038(3) 0.025(3) 0.005(2) 0.007(2) -0.003(2)
C44 0.036(3) 0.029(3) 0.040(4) -0.006(2) 0.017(2) -0.006(2)
C45 0.021(2) 0.038(3) 0.050(4) -0.005(2) 0.009(2) -0.0039(19)
C46 0.030(2) 0.031(3) 0.038(3) -0.003(2) -0.001(2) 0.0014(19)
Cl3 0.0638(9) 0.0611(10) 0.0647(11) -0.0068(8) -0.0098(7) -0.0015(7)
Cl4 0.0807(10) 0.0725(11) 0.0608(12) -0.0096(8) -0.0048(7) 0.0206(8)
C1 0.057(3) 0.069(4) 0.067(5) -0.016(3) -0.011(3) -0.004(3)

loop_
_geom_bond_atom_site_label_1
_geom_bond_atom_site_label_2
_geom_bond_distance
_geom_bond_site_symmetry_2
_geom_bond_publ_flag
Cl1 H1 2.42(7) . ?
Cl1 H3 2.00(8) 1_655 ?
Cl2 H5 1.97(8) . ?
Cl2 H4 2.34(5) . ?
Cl2 H2 2.40(6) . ?
Cl1 O1 3.092(4) . ?
Cl1 O2 2.996(4) 1_655 ?
Cl2 O2 3.086(4) . ?
Cl2 O3 2.991(4) . ?
O1 H1 0.67(8) . ?
O1 H2 0.73(7) . ?
O1 H6 1.55(9) . ?
O2 H4 0.78(6) . ?
O2 H3 1.01(6) . ?
O2 H7 1.55(9) . ?
O3 H7 0.91(9) . ?
O3 H6 0.97(9) . ?
O3 H5 1.04(8) . ?
O1 O3 2.502(5) . ?
O2 O3 2.432(5) . ?
P C21 1.784(4) . ?
P C41 1.794(4) . ?
P C11 1.795(4) . ?
P C31 1.795(4) . ?
C11 C16 1.375(6) . ?
C11 C12 1.402(5) . ?
C12 C13 1.378(6) . ?
C13 C14 1.359(7) . ?
C14 C15 1.367(6) . ?
C15 C16 1.384(6) . ?
C21 C22 1.386(6) . ?
C21 C26 1.397(6) . ?
C22 C23 1.384(6) . ?
C23 C24 1.379(7) . ?
C24 C25 1.372(7) . ?
C25 C26 1.390(6) . ?
C31 C36 1.384(6) . ?
C31 C32 1.387(6) . ?
C32 C33 1.380(6) . ?
C33 C34 1.384(7) . ?
C34 C35 1.374(6) . ?
C35 C36 1.388(6) . ?
C41 C42 1.383(6) . ?
C41 C46 1.398(5) . ?
C42 C43 1.370(6) . ?
C43 C44 1.385(6) . ?
C44 C45 1.363(7) . ?
C45 C46 1.385(7) . ?
Cl3 C1 1.791(6) . ?
Cl4 C1 1.751(5) . ?
